data_7716783
loop_
_publ_author_name
'Rumi, Sultana P.'
'Zakharov, Lev N.'
'Desnoyer, Addison N.'

_publ_section_title
;
 A twist on a classic scaffold: rational design of a new bimetallic
 platform.
;
_journal_issue 47
_journal_name_full 'Dalton transactions (Cambridge, England : 2003)'
_journal_page_first 18828
_journal_page_last 18833
_journal_paper_doi 10.1039/d4dt01840k
_journal_volume 53
_journal_year 2024
_chemical_formula_moiety 'C30 H64 N6 Ti'
_chemical_formula_sum 'C30 H64 N6 Ti'
_chemical_formula_weight 556.77
_space_group_crystal_system monoclinic
_space_group_IT_number 14
_space_group_name_Hall '-P 2ybc'
_space_group_name_H-M_alt 'P 1 21/c 1'
_atom_sites_solution_hydrogens difmap
_audit_creation_date 2024-06-17
_audit_creation_method
;
Olex2 1.5
(compiled 2024.01.12 svn.r2f8d729c for OlexSys, GUI svn.r6928)
;
_audit_update_record
;
2024-06-24 deposited with the CCDC.	2024-07-31 downloaded from the CCDC.
;
_cell_angle_alpha 90
_cell_angle_beta 106.841(2)
_cell_angle_gamma 90
_cell_formula_units_Z 4
_cell_length_a 14.2580(2)
_cell_length_b 11.6722(2)
_cell_length_c 20.5507(3)
_cell_measurement_reflns_used 9414
_cell_measurement_temperature 173(2)
_cell_measurement_theta_max 77.3310
_cell_measurement_theta_min 3.2450
_cell_volume 3273.41(9)
_computing_cell_refinement 'CrysAlisPro, Rigaku, 2022)'
_computing_data_collection 'CrysAlisPro, Rigaku, 2022)'
_computing_data_reduction 'CrysAlisPro, Rigaku, 2022)'
_computing_molecular_graphics 'Olex2 1.5 (Dolomanov et al., 2009)'
_computing_publication_material 'Olex2 1.5 (Dolomanov et al., 2009)'
_computing_structure_refinement 'SHELXL-2014/7 (Sheldrick, 2014)'
_computing_structure_solution 'SHELXS-97 (Sheldrick 2008)'
_diffrn_ambient_temperature 173(2)
_diffrn_measured_fraction_theta_full 0.999
_diffrn_measured_fraction_theta_max 0.966
_diffrn_measurement_device_type 'XtaLAB SynergyS'
_diffrn_measurement_method '\w and \f scans'
_diffrn_radiation_type CuK\a
_diffrn_radiation_wavelength 1.54184
_diffrn_reflns_av_R_equivalents 0.0487
_diffrn_reflns_av_unetI/netI 0.0450
_diffrn_reflns_Laue_measured_fraction_full 0.999
_diffrn_reflns_Laue_measured_fraction_max 0.966
_diffrn_reflns_limit_h_max 17
_diffrn_reflns_limit_h_min -15
_diffrn_reflns_limit_k_max 11
_diffrn_reflns_limit_k_min -14
_diffrn_reflns_limit_l_max 22
_diffrn_reflns_limit_l_min -26
_diffrn_reflns_number 23810
_diffrn_reflns_point_group_measured_fraction_full 0.999
_diffrn_reflns_point_group_measured_fraction_max 0.966
_diffrn_reflns_theta_full 67.684
_diffrn_reflns_theta_max 77.758
_diffrn_reflns_theta_min 3.238
_diffrn_source 'micro-focus sealed X-ray tube'
_exptl_absorpt_coefficient_mu 2.404
_exptl_absorpt_correction_T_max 1.00000
_exptl_absorpt_correction_T_min 0.74939
_exptl_absorpt_correction_type multi-scan
_exptl_absorpt_process_details
;
CrysAlisPro 1.171.41.123a 
(Rigaku Oxford Diffraction, 2022)
Empirical absorption correction using 
spherical harmonics, implemented in SCALE3 
ABSPACK scaling algorithm.
;
_exptl_crystal_colour orange
_exptl_crystal_colour_primary orange
_exptl_crystal_density_diffrn 1.130
_exptl_crystal_description cut-block
_exptl_crystal_F_000 1232
_exptl_crystal_size_max 0.11
_exptl_crystal_size_mid 0.09
_exptl_crystal_size_min 0.06
_refine_diff_density_max 0.294
_refine_diff_density_min -0.268
_refine_diff_density_rms 0.054
_refine_ls_extinction_method none
_refine_ls_goodness_of_fit_ref 1.078
_refine_ls_hydrogen_treatment refall
_refine_ls_matrix_type full
_refine_ls_number_parameters 590
_refine_ls_number_reflns 6732
_refine_ls_number_restraints 0
_refine_ls_restrained_S_all 1.078
_refine_ls_R_factor_all 0.0544
_refine_ls_R_factor_gt 0.0407
_refine_ls_shift/su_max 0.002
_refine_ls_shift/su_mean 0.000
_refine_ls_structure_factor_coef Fsqd
_refine_ls_weighting_details 'w=1/[\s^2^(Fo^2^)+(0.0164P)^2^+3.0603P] where P=(Fo^2^+2Fc^2^)/3'
_refine_ls_weighting_scheme calc
_refine_ls_wR_factor_gt 0.0874
_refine_ls_wR_factor_ref 0.1026
_reflns_Friedel_coverage 0.000
_reflns_number_gt 5634
_reflns_number_total 6732
_reflns_threshold_expression 'I > 2\s(I)'
_cod_data_source_file d4dt01840k2.cif
_cod_data_source_block AND002
_cod_depositor_comments 'Adding full bibliography for 7716783--7716789.cif.'
_cod_database_code 7716783
_shelx_shelxl_version_number 2014/7
_shelx_space_group_comment
;
The symmetry employed for this shelxl refinement is uniquely defined
by the following loop, which should always be used as a source of
symmetry information in preference to the above space-group names.
They are only intended as comments.
;
_shelx_estimated_absorpt_t_max 0.869
_shelx_estimated_absorpt_t_min 0.778
_olex2_refinement_description
;
;
_olex2_submission_special_instructions 'No special instructions were received'

loop_
_space_group_symop_operation_xyz
'x, y, z'
'-x, y+1/2, -z+1/2'
'-x, -y, -z'
'x, -y-1/2, z-1/2'

loop_
_atom_site_label
_atom_site_type_symbol
_atom_site_fract_x
_atom_site_fract_y
_atom_site_fract_z
_atom_site_U_iso_or_equiv
_atom_site_adp_type
_atom_site_occupancy
_atom_site_site_symmetry_order
_atom_site_calc_flag
_atom_site_refinement_flags_posn
_atom_site_refinement_flags_adp
_atom_site_refinement_flags_occupancy
_atom_site_disorder_assembly
_atom_site_disorder_group
Ti1 Ti 0.28113(2) 0.79814(3) 0.65589(2) 0.01774(9) Uani 1 1 d . . . . .
N1 N 0.29359(13) 0.98177(15) 0.69009(9) 0.0280(4) Uani 1 1 d . . . . .
N2 N 0.36745(12) 0.78422(15) 0.76604(8) 0.0248(4) Uani 1 1 d . . . . .
N3 N 0.15432(12) 0.82052(14) 0.68358(8) 0.0240(4) Uani 1 1 d . . . . .
N4 N 0.24058(12) 0.87938(15) 0.56786(8) 0.0240(4) Uani 1 1 d . . . . .
N5 N 0.42483(11) 0.80403(15) 0.65171(8) 0.0242(3) Uani 1 1 d . . . . .
N6 N 0.27318(11) 0.63150(14) 0.67161(8) 0.0210(3) Uani 1 1 d . . . . .
C1 C 0.3676(2) 0.9942(2) 0.75724(13) 0.0395(6) Uani 1 1 d . . . . .
C2 C 0.36481(19) 0.8930(2) 0.80268(12) 0.0372(5) Uani 1 1 d . . . . .
C3 C 0.19518(18) 1.0221(2) 0.69125(14) 0.0362(5) Uani 1 1 d . . . . .
C4 C 0.13738(17) 0.9289(2) 0.71264(13) 0.0333(5) Uani 1 1 d . . . . .
C5 C 0.09038(15) 0.73235(19) 0.69737(11) 0.0270(4) Uani 1 1 d . . . . .
C6 C -0.02345(15) 0.7387(2) 0.66427(12) 0.0320(5) Uani 1 1 d . . . . .
C7 C -0.0613(2) 0.6166(3) 0.6664(2) 0.0564(8) Uani 1 1 d . . . . .
C8 C -0.04843(17) 0.7787(2) 0.59085(12) 0.0366(5) Uani 1 1 d . . . . .
C9 C -0.07524(18) 0.8144(3) 0.70408(13) 0.0433(6) Uani 1 1 d . . . . .
C10 C 0.32375(18) 1.04221(19) 0.63615(13) 0.0332(5) Uani 1 1 d . . . . .
C11 C 0.26209(18) 1.00134(19) 0.56638(13) 0.0341(5) Uani 1 1 d . . . . .
C12 C 0.14963(15) 0.8441(2) 0.51909(11) 0.0302(5) Uani 1 1 d . . . . .
C13 C 0.14967(17) 0.8189(2) 0.44497(11) 0.0374(6) Uani 1 1 d . . . . .
C14 C 0.2170(3) 0.7198(3) 0.44335(14) 0.0490(7) Uani 1 1 d . . . . .
C15 C 0.0454(3) 0.7877(7) 0.40563(18) 0.0975(19) Uani 1 1 d . . . . .
C16 C 0.1835(3) 0.9225(3) 0.41250(16) 0.0578(9) Uani 1 1 d . . . . .
C17 C 0.46828(16) 0.7474(2) 0.76943(12) 0.0334(5) Uani 1 1 d . . . . .
C18 C 0.50374(15) 0.8014(2) 0.71431(12) 0.0322(5) Uani 1 1 d . . . . .
C19 C 0.45950(15) 0.84590(19) 0.59558(11) 0.0277(4) Uani 1 1 d . . . . .
C20 C 0.53219(15) 0.7733(2) 0.56820(12) 0.0326(5) Uani 1 1 d . . . . .
C21 C 0.63986(18) 0.7903(3) 0.60890(17) 0.0495(7) Uani 1 1 d . . . . .
C22 C 0.5069(2) 0.6472(2) 0.56517(16) 0.0411(6) Uani 1 1 d . . . . .
C23 C 0.5210(2) 0.8183(3) 0.49609(15) 0.0492(7) Uani 1 1 d . . . . .
C24 C 0.31677(16) 0.6904(2) 0.79166(10) 0.0284(4) Uani 1 1 d . . . . .
C25 C 0.29563(17) 0.59113(19) 0.74137(11) 0.0292(5) Uani 1 1 d . . . . .
C26 C 0.29938(15) 0.55178(18) 0.62555(11) 0.0244(4) Uani 1 1 d . . . . .
C27 C 0.23090(16) 0.44865(18) 0.59806(11) 0.0298(5) Uani 1 1 d . . . . .
C28 C 0.2235(2) 0.3673(2) 0.65442(15) 0.0457(6) Uani 1 1 d . . . . .
C29 C 0.2756(2) 0.3834(3) 0.54964(19) 0.0569(8) Uani 1 1 d . . . . .
C30 C 0.12866(18) 0.4895(2) 0.55939(14) 0.0378(5) Uani 1 1 d . . . . .
H1A H 0.3571(19) 1.066(2) 0.7796(13) 0.041(7) Uiso 1 1 d . . . . .
H1B H 0.432(2) 1.003(2) 0.7524(13) 0.042(7) Uiso 1 1 d . . . . .
H2A H 0.418(2) 0.892(2) 0.8434(14) 0.042(7) Uiso 1 1 d . . . . .
H2B H 0.3017(19) 0.895(2) 0.8167(13) 0.038(7) Uiso 1 1 d . . . . .
H3A H 0.1632(16) 1.0402(19) 0.6458(12) 0.019(5) Uiso 1 1 d . . . . .
H3B H 0.2024(18) 1.094(2) 0.7215(13) 0.038(7) Uiso 1 1 d . . . . .
H4B H 0.068(2) 0.953(2) 0.6966(14) 0.047(8) Uiso 1 1 d . . . . .
H4A H 0.1532(17) 0.926(2) 0.7656(13) 0.032(6) Uiso 1 1 d . . . . .
H5A H 0.1109(16) 0.662(2) 0.6826(11) 0.022(6) Uiso 1 1 d . . . . .
H5B H 0.0989(17) 0.724(2) 0.7489(12) 0.028(6) Uiso 1 1 d . . . . .
H7A H -0.041(3) 0.591(3) 0.7138(19) 0.078(12) Uiso 1 1 d . . . . .
H7B H -0.033(2) 0.566(3) 0.6407(17) 0.066(10) Uiso 1 1 d . . . . .
H7C H -0.132(2) 0.612(3) 0.6501(15) 0.060(9) Uiso 1 1 d . . . . .
H8A H -0.121(2) 0.780(2) 0.5699(13) 0.039(7) Uiso 1 1 d . . . . .
H8B H -0.021(2) 0.858(2) 0.5862(13) 0.043(7) Uiso 1 1 d . . . . .
H8C H -0.0224(18) 0.729(2) 0.5640(13) 0.033(7) Uiso 1 1 d . . . . .
H9A H -0.064(2) 0.897(3) 0.7016(16) 0.064(10) Uiso 1 1 d . . . . .
H9B H -0.144(2) 0.805(2) 0.6858(15) 0.050(8) Uiso 1 1 d . . . . .
H9C H -0.058(2) 0.795(3) 0.7517(17) 0.063(9) Uiso 1 1 d . . . . .
H10A H 0.3182(18) 1.126(2) 0.6408(12) 0.033(6) Uiso 1 1 d . . . . .
H10B H 0.3911(19) 1.026(2) 0.6433(12) 0.032(6) Uiso 1 1 d . . . . .
H11B H 0.199(2) 1.046(2) 0.5511(14) 0.047(8) Uiso 1 1 d . . . . .
H14A H 0.288(3) 0.734(3) 0.4719(19) 0.078(11) Uiso 1 1 d . . . . .
H14B H 0.218(2) 0.702(3) 0.3980(16) 0.057(9) Uiso 1 1 d . . . . .
H14C H 0.194(3) 0.649(3) 0.4598(18) 0.079(11) Uiso 1 1 d . . . . .
H15A H 0.018(3) 0.738(4) 0.424(2) 0.093(16) Uiso 1 1 d . . . . .
H15B H 0.041(3) 0.768(3) 0.361(2) 0.084(12) Uiso 1 1 d . . . . .
H15C H 0.005(3) 0.854(4) 0.409(2) 0.095(16) Uiso 1 1 d . . . . .
H16A H 0.146(2) 0.987(3) 0.4177(16) 0.068(10) Uiso 1 1 d . . . . .
H16B H 0.170(2) 0.908(3) 0.3634(18) 0.067(10) Uiso 1 1 d . . . . .
H16C H 0.257(3) 0.935(3) 0.435(2) 0.093(14) Uiso 1 1 d . . . . .
H17 H 0.1294(17) 0.774(2) 0.5363(12) 0.030(6) Uiso 1 1 d . . . . .
H17A H 0.4640(19) 0.663(2) 0.7624(13) 0.040(7) Uiso 1 1 d . . . . .
H17B H 0.512(2) 0.760(3) 0.8145(15) 0.052(8) Uiso 1 1 d . . . . .
H18 H 0.2985(19) 1.023(2) 0.5334(13) 0.041(7) Uiso 1 1 d . . . . .
H18A H 0.5308(19) 0.878(2) 0.7277(13) 0.037(7) Uiso 1 1 d . . . . .
H18B H 0.5596(19) 0.754(2) 0.7113(12) 0.035(7) Uiso 1 1 d . . . . .
H19A H 0.4930(17) 0.927(2) 0.6077(12) 0.031(6) Uiso 1 1 d . . . . .
H19B H 0.4012(19) 0.858(2) 0.5565(13) 0.035(7) Uiso 1 1 d . . . . .
H21A H 0.685(3) 0.759(3) 0.5833(17) 0.073(10) Uiso 1 1 d . . . . .
H21B H 0.658(2) 0.871(3) 0.6151(16) 0.066(10) Uiso 1 1 d . . . . .
H21C H 0.657(2) 0.754(3) 0.6538(18) 0.068(10) Uiso 1 1 d . . . . .
H22A H 0.5071(18) 0.616(2) 0.6079(14) 0.035(7) Uiso 1 1 d . . . . .
H22B H 0.443(3) 0.635(3) 0.5344(17) 0.066(10) Uiso 1 1 d . . . . .
H22C H 0.550(2) 0.600(3) 0.5476(14) 0.052(8) Uiso 1 1 d . . . . .
H23A H 0.531(2) 0.903(3) 0.4936(17) 0.073(11) Uiso 1 1 d . . . . .
H23B H 0.564(2) 0.782(3) 0.4771(15) 0.057(9) Uiso 1 1 d . . . . .
H23C H 0.454(2) 0.807(3) 0.4662(15) 0.054(9) Uiso 1 1 d . . . . .
H24A H 0.2547(18) 0.722(2) 0.7957(12) 0.028(6) Uiso 1 1 d . . . . .
H24B H 0.356(2) 0.662(2) 0.8367(14) 0.042(7) Uiso 1 1 d . . . . .
H25 H 0.0974(18) 0.904(2) 0.5182(12) 0.032(6) Uiso 1 1 d . . . . .
H25A H 0.2409(19) 0.544(2) 0.7504(12) 0.036(7) Uiso 1 1 d . . . . .
H25B H 0.3504(19) 0.539(2) 0.7501(13) 0.039(7) Uiso 1 1 d . . . . .
H26A H 0.3055(15) 0.5927(19) 0.5851(11) 0.019(5) Uiso 1 1 d . . . . .
H26B H 0.3646(19) 0.519(2) 0.6460(12) 0.035(7) Uiso 1 1 d . . . . .
H28A H 0.288(2) 0.345(3) 0.6843(16) 0.061(9) Uiso 1 1 d . . . . .
H28B H 0.189(2) 0.403(3) 0.6846(15) 0.055(9) Uiso 1 1 d . . . . .
H28C H 0.189(2) 0.301(3) 0.6356(15) 0.056(8) Uiso 1 1 d . . . . .
H29A H 0.342(3) 0.361(3) 0.5724(18) 0.078(11) Uiso 1 1 d . . . . .
H29B H 0.237(2) 0.319(3) 0.5308(16) 0.059(9) Uiso 1 1 d . . . . .
H29C H 0.278(2) 0.435(3) 0.5104(18) 0.067(10) Uiso 1 1 d . . . . .
H30A H 0.084(2) 0.425(3) 0.5411(15) 0.058(9) Uiso 1 1 d . . . . .
H30B H 0.102(2) 0.536(3) 0.5903(15) 0.055(9) Uiso 1 1 d . . . . .
H30C H 0.127(2) 0.535(3) 0.5218(16) 0.055(9) Uiso 1 1 d . . . . .

loop_
_atom_site_aniso_label
_atom_site_aniso_U_11
_atom_site_aniso_U_22
_atom_site_aniso_U_33
_atom_site_aniso_U_23
_atom_site_aniso_U_13
_atom_site_aniso_U_12
Ti1 0.01669(16) 0.01751(17) 0.01980(16) -0.00093(13) 0.00650(12) 0.00032(13)
N1 0.0269(9) 0.0211(9) 0.0360(10) -0.0071(7) 0.0091(7) -0.0007(7)
N2 0.0237(8) 0.0265(9) 0.0240(8) -0.0047(7) 0.0062(6) -0.0009(7)
N3 0.0209(8) 0.0256(9) 0.0274(8) -0.0010(7) 0.0100(7) 0.0014(7)
N4 0.0217(8) 0.0265(9) 0.0253(8) 0.0047(7) 0.0094(7) 0.0007(7)
N5 0.0185(8) 0.0258(9) 0.0283(9) 0.0005(7) 0.0070(6) -0.0005(7)
N6 0.0219(8) 0.0195(8) 0.0228(8) -0.0002(6) 0.0086(6) 0.0003(6)
C1 0.0422(14) 0.0289(12) 0.0441(14) -0.0144(11) 0.0072(11) -0.0067(10)
C2 0.0436(14) 0.0365(13) 0.0273(11) -0.0118(10) 0.0036(10) -0.0014(11)
C3 0.0388(13) 0.0255(11) 0.0497(15) -0.0032(11) 0.0213(11) 0.0082(10)
C4 0.0308(12) 0.0320(12) 0.0430(13) -0.0054(10) 0.0199(10) 0.0050(9)
C5 0.0216(10) 0.0297(11) 0.0332(11) 0.0051(9) 0.0135(8) 0.0024(8)
C6 0.0214(10) 0.0415(13) 0.0367(12) 0.0037(10) 0.0144(9) -0.0010(9)
C7 0.0316(14) 0.0498(17) 0.095(3) 0.0148(17) 0.0294(16) -0.0087(12)
C8 0.0257(11) 0.0562(17) 0.0293(11) -0.0036(11) 0.0100(9) -0.0037(11)
C9 0.0246(12) 0.073(2) 0.0353(13) 0.0035(13) 0.0132(10) 0.0120(12)
C10 0.0348(13) 0.0186(10) 0.0493(14) 0.0024(10) 0.0169(10) -0.0005(9)
C11 0.0371(13) 0.0252(11) 0.0424(13) 0.0119(10) 0.0154(10) 0.0042(9)
C12 0.0217(10) 0.0461(14) 0.0245(10) 0.0041(10) 0.0091(8) 0.0009(9)
C13 0.0327(12) 0.0584(16) 0.0230(11) 0.0057(10) 0.0112(9) 0.0014(11)
C14 0.078(2) 0.0447(16) 0.0304(13) -0.0011(11) 0.0258(14) -0.0011(14)
C15 0.049(2) 0.210(6) 0.0290(16) -0.021(3) 0.0033(14) -0.024(3)
C16 0.094(3) 0.0527(18) 0.0370(15) 0.0177(13) 0.0353(17) 0.0254(18)
C17 0.0200(10) 0.0491(15) 0.0275(11) 0.0019(10) 0.0013(8) 0.0047(10)
C18 0.0203(10) 0.0383(13) 0.0351(12) -0.0011(10) 0.0033(8) -0.0009(9)
C19 0.0213(10) 0.0301(11) 0.0354(11) 0.0039(9) 0.0141(9) 0.0015(8)
C20 0.0238(10) 0.0378(13) 0.0411(12) 0.0058(10) 0.0170(9) 0.0042(9)
C21 0.0228(12) 0.064(2) 0.0667(19) 0.0038(16) 0.0206(12) -0.0013(12)
C22 0.0394(14) 0.0373(14) 0.0538(16) 0.0011(12) 0.0249(13) 0.0073(11)
C23 0.0454(16) 0.065(2) 0.0493(16) 0.0177(14) 0.0327(14) 0.0184(14)
C24 0.0299(11) 0.0341(12) 0.0215(10) 0.0038(9) 0.0078(8) 0.0026(9)
C25 0.0358(12) 0.0247(11) 0.0269(11) 0.0061(9) 0.0086(9) 0.0022(9)
C26 0.0223(10) 0.0233(10) 0.0298(11) -0.0047(8) 0.0109(8) -0.0010(8)
C27 0.0279(11) 0.0233(10) 0.0379(12) -0.0055(9) 0.0089(9) -0.0006(8)
C28 0.0490(16) 0.0251(12) 0.0544(16) 0.0007(12) 0.0012(13) -0.0097(11)
C29 0.0472(17) 0.0536(18) 0.072(2) -0.0383(17) 0.0210(16) -0.0058(14)
C30 0.0314(12) 0.0337(13) 0.0423(14) -0.0022(11) 0.0013(10) -0.0037(10)

loop_
_atom_type_symbol
_atom_type_description
_atom_type_scat_dispersion_real
_atom_type_scat_dispersion_imag
_atom_type_scat_source
C C 0.0181 0.0091 'International Tables Vol C Tables 4.2.6.8 and 6.1.1.4'
H H 0.0000 0.0000 'International Tables Vol C Tables 4.2.6.8 and 6.1.1.4'
N N 0.0311 0.0180 'International Tables Vol C Tables 4.2.6.8 and 6.1.1.4'
Ti Ti 0.2191 1.8069 'International Tables Vol C Tables 4.2.6.8 and 6.1.1.4'

loop_
_geom_angle_atom_site_label_1
_geom_angle_atom_site_label_2
_geom_angle_atom_site_label_3
_geom_angle
_geom_angle_site_symmetry_1
_geom_angle_site_symmetry_3
_geom_angle_publ_flag
N1 Ti1 N2 77.49(7) . . ?
N3 Ti1 N1 77.83(7) . . ?
N3 Ti1 N2 89.96(6) . . ?
N3 Ti1 N5 163.98(7) . . ?
N4 Ti1 N1 78.70(7) . . ?
N4 Ti1 N2 152.49(7) . . ?
N4 Ti1 N3 98.31(7) . . ?
N4 Ti1 N5 88.67(7) . . ?
N4 Ti1 N6 127.27(7) . . ?
N5 Ti1 N1 89.53(7) . . ?
N5 Ti1 N2 77.59(6) . . ?
N6 Ti1 N1 152.76(7) . . ?
N6 Ti1 N2 78.77(6) . . ?
N6 Ti1 N3 89.03(7) . . ?
N6 Ti1 N5 98.23(7) . . ?
C1 N1 Ti1 110.80(14) . . ?
C1 N1 C3 112.02(19) . . ?
C3 N1 Ti1 108.53(13) . . ?
C10 N1 Ti1 103.56(13) . . ?
C10 N1 C1 111.59(18) . . ?
C10 N1 C3 109.98(18) . . ?
C2 N2 Ti1 111.26(13) . . ?
C2 N2 C17 113.04(18) . . ?
C2 N2 C24 111.33(17) . . ?
C17 N2 Ti1 107.99(12) . . ?
C17 N2 C24 109.49(17) . . ?
C24 N2 Ti1 103.24(12) . . ?
C4 N3 Ti1 119.22(13) . . ?
C4 N3 C5 110.39(16) . . ?
C5 N3 Ti1 127.76(13) . . ?
C11 N4 Ti1 118.70(14) . . ?
C12 N4 Ti1 117.57(13) . . ?
C12 N4 C11 114.45(18) . . ?
C18 N5 Ti1 119.09(13) . . ?
C18 N5 C19 110.82(16) . . ?
C19 N5 Ti1 127.29(13) . . ?
C25 N6 Ti1 118.19(13) . . ?
C26 N6 Ti1 119.05(13) . . ?
C26 N6 C25 114.25(16) . . ?
N1 C1 C2 111.06(19) . . ?
N2 C2 C1 110.24(19) . . ?
N1 C3 C4 112.02(18) . . ?
N3 C4 C3 109.87(17) . . ?
N3 C5 C6 120.65(18) . . ?
C7 C6 C5 105.9(2) . . ?
C7 C6 C9 107.1(2) . . ?
C8 C6 C5 111.11(17) . . ?
C8 C6 C7 109.4(2) . . ?
C8 C6 C9 110.0(2) . . ?
C9 C6 C5 113.2(2) . . ?
N1 C10 C11 109.99(18) . . ?
N4 C11 C10 110.68(18) . . ?
N4 C12 C13 118.54(17) . . ?
C14 C13 C12 110.4(2) . . ?
C14 C13 C15 109.6(4) . . ?
C14 C13 C16 108.4(2) . . ?
C15 C13 C12 106.9(2) . . ?
C15 C13 C16 110.0(3) . . ?
C16 C13 C12 111.6(2) . . ?
N2 C17 C18 112.08(18) . . ?
N5 C18 C17 109.55(18) . . ?
N5 C19 C20 120.82(18) . . ?
C21 C20 C19 113.4(2) . . ?
C21 C20 C23 106.8(2) . . ?
C22 C20 C19 111.57(18) . . ?
C22 C20 C21 109.7(2) . . ?
C22 C20 C23 109.7(2) . . ?
C23 C20 C19 105.46(19) . . ?
N2 C24 C25 109.90(16) . . ?
N6 C25 C24 111.47(17) . . ?
N6 C26 C27 118.79(16) . . ?
C28 C27 C26 112.45(19) . . ?
C28 C27 C29 108.5(2) . . ?
C29 C27 C26 106.64(19) . . ?
C30 C27 C26 110.76(18) . . ?
C30 C27 C28 109.0(2) . . ?
C30 C27 C29 109.4(2) . . ?

loop_
_geom_bond_atom_site_label_1
_geom_bond_atom_site_label_2
_geom_bond_distance
_geom_bond_site_symmetry_2
_geom_bond_publ_flag
Ti1 N1 2.2465(17) . ?
Ti1 N2 2.2473(17) . ?
Ti1 N3 2.0634(16) . ?
Ti1 N4 1.9750(17) . ?
Ti1 N5 2.0764(16) . ?
Ti1 N6 1.9804(17) . ?
N1 C1 1.482(3) . ?
N1 C3 1.487(3) . ?
N1 C10 1.479(3) . ?
N2 C2 1.483(3) . ?
N2 C17 1.483(3) . ?
N2 C24 1.489(3) . ?
N3 C4 1.449(3) . ?
N3 C5 1.456(3) . ?
N4 C11 1.458(3) . ?
N4 C12 1.450(3) . ?
N5 C18 1.443(3) . ?
N5 C19 1.464(3) . ?
N6 C25 1.454(3) . ?
N6 C26 1.451(2) . ?
C1 C2 1.513(4) . ?
C3 C4 1.505(3) . ?
C5 C6 1.569(3) . ?
C6 C7 1.529(4) . ?
C6 C8 1.520(3) . ?
C6 C9 1.532(3) . ?
C10 C11 1.525(4) . ?
C12 C13 1.552(3) . ?
C13 C14 1.509(4) . ?
C13 C15 1.516(4) . ?
C13 C16 1.525(4) . ?
C17 C18 1.506(3) . ?
C19 C20 1.564(3) . ?
C20 C21 1.533(3) . ?
C20 C22 1.512(3) . ?
C20 C23 1.537(3) . ?
C24 C25 1.524(3) . ?
C26 C27 1.550(3) . ?
C27 C28 1.525(4) . ?
C27 C29 1.531(3) . ?
C27 C30 1.521(3) . ?

loop_
_geom_hbond_atom_site_label_D
_geom_hbond_atom_site_label_H
_geom_hbond_atom_site_label_A
_geom_hbond_distance_DH
_geom_hbond_distance_HA
_geom_hbond_distance_DA
_geom_hbond_angle_DHA
_geom_hbond_site_symmetry_A
C5 H5A N6 0.95(2) 2.41(2) 3.043(3) 123.4(17) .
C10 H10B N5 0.95(3) 2.63(3) 3.105(3) 111.4(18) .
C19 H19B N4 0.98(3) 2.38(2) 3.031(3) 122.9(18) .
C24 H24A N3 0.98(2) 2.60(2) 3.102(3) 111.5(16) .

loop_
_geom_torsion_atom_site_label_1
_geom_torsion_atom_site_label_2
_geom_torsion_atom_site_label_3
_geom_torsion_atom_site_label_4
_geom_torsion
_geom_torsion_site_symmetry_1
_geom_torsion_site_symmetry_2
_geom_torsion_site_symmetry_3
_geom_torsion_site_symmetry_4
_geom_torsion_publ_flag
Ti1 N1 C1 C2 -37.4(2) . . . . ?
Ti1 N1 C3 C4 35.3(2) . . . . ?
Ti1 N1 C10 C11 45.14(19) . . . . ?
Ti1 N2 C2 C1 -36.9(2) . . . . ?
Ti1 N2 C17 C18 37.5(2) . . . . ?
Ti1 N2 C24 C25 44.84(18) . . . . ?
Ti1 N3 C4 C3 23.5(3) . . . . ?
Ti1 N3 C5 C6 -131.78(17) . . . . ?
Ti1 N4 C11 C10 5.6(2) . . . . ?
Ti1 N4 C12 C13 -130.28(19) . . . . ?
Ti1 N5 C18 C17 23.0(2) . . . . ?
Ti1 N5 C19 C20 -131.30(18) . . . . ?
Ti1 N6 C25 C24 3.2(2) . . . . ?
Ti1 N6 C26 C27 -133.71(16) . . . . ?
N1 C1 C2 N2 49.8(3) . . . . ?
N1 C3 C4 N3 -38.6(3) . . . . ?
N1 C10 C11 N4 -36.1(2) . . . . ?
N2 C17 C18 N5 -40.0(3) . . . . ?
N2 C24 C25 N6 -34.6(2) . . . . ?
N3 C5 C6 C7 158.7(2) . . . . ?
N3 C5 C6 C8 40.1(3) . . . . ?
N3 C5 C6 C9 -84.3(3) . . . . ?
N4 C12 C13 C14 62.5(3) . . . . ?
N4 C12 C13 C15 -178.4(4) . . . . ?
N4 C12 C13 C16 -58.1(3) . . . . ?
N5 C19 C20 C21 -84.4(3) . . . . ?
N5 C19 C20 C22 40.0(3) . . . . ?
N5 C19 C20 C23 159.0(2) . . . . ?
N6 C26 C27 C28 -63.0(3) . . . . ?
N6 C26 C27 C29 178.2(2) . . . . ?
N6 C26 C27 C30 59.2(3) . . . . ?
C1 N1 C3 C4 -87.4(2) . . . . ?
C1 N1 C10 C11 164.37(19) . . . . ?
C2 N2 C17 C18 -86.0(2) . . . . ?
C2 N2 C24 C25 164.30(18) . . . . ?
C3 N1 C1 C2 83.9(2) . . . . ?
C3 N1 C10 C11 -70.7(2) . . . . ?
C4 N3 C5 C6 67.0(3) . . . . ?
C5 N3 C4 C3 -173.48(19) . . . . ?
C10 N1 C1 C2 -152.2(2) . . . . ?
C10 N1 C3 C4 147.9(2) . . . . ?
C11 N4 C12 C13 83.4(3) . . . . ?
C12 N4 C11 C10 151.57(18) . . . . ?
C17 N2 C2 C1 84.8(2) . . . . ?
C17 N2 C24 C25 -70.0(2) . . . . ?
C18 N5 C19 C20 68.1(3) . . . . ?
C19 N5 C18 C17 -174.56(19) . . . . ?
C24 N2 C2 C1 -151.52(19) . . . . ?
C24 N2 C17 C18 149.28(19) . . . . ?
C25 N6 C26 C27 78.8(2) . . . . ?
C26 N6 C25 C24 150.98(18) . . . . ?
